data_7117320
loop_
_publ_author_name
'Pengchong Xue'
'Jiabao Sun'
'Peng Chen'
'Panpan Wang'
'Boqi Yao'
'Peng Gong'
'Zhenqi Zhang'
'Ran Lu'

_publ_section_title
;
 Luminescence switching of a persistent room-temperature phosphorescent
 pure organic molecule in response to external stimuli
;
_journal_name_full Chem.Commun.
_journal_page_first 10381
_journal_paper_doi 10.1039/C5cc03403E
_journal_volume 51
_journal_year 2015
_chemical_formula_sum 'C19 H13 N O'
_chemical_formula_weight 271.30
_chemical_name_systematic
; 
 ? 
;
_space_group_IT_number 14
_symmetry_cell_setting monoclinic
_symmetry_space_group_name_Hall '-P 2ybc'
_symmetry_space_group_name_H-M 'P 1 21/c 1'
_atom_sites_solution_hydrogens geom
_atom_sites_solution_primary direct
_atom_sites_solution_secondary difmap
_audit_creation_method SHELXL-97
_audit_update_record
;
2014-12-04 deposited with the CCDC.
2015-05-18 downloaded from the CCDC.
;
_cell_angle_alpha 90.00
_cell_angle_beta 105.859(7)
_cell_angle_gamma 90.00
_cell_formula_units_Z 4
_cell_length_a 8.3956(6)
_cell_length_b 21.0394(13)
_cell_length_c 8.2906(5)
_cell_measurement_reflns_used 1819
_cell_measurement_temperature 293(2)
_cell_measurement_theta_max 27.7650
_cell_measurement_theta_min 3.8320
_cell_volume 1408.70(17)
_computing_cell_refinement 'CrysAlis PRO (Agilent, 2011)'
_computing_data_collection 'CrysAlis PRO (Agilent, 2011)'
_computing_data_reduction 'CrysAlis PRO (Agilent, 2011)'
_computing_molecular_graphics 'Bruker SHELXTL'
_computing_publication_material 'Bruker SHELXTL'
_computing_structure_refinement 'SHELXL-97 (Sheldrick, 1997)'
_computing_structure_solution 'SHELXS-97 (Sheldrick, 1990)'
_diffrn_ambient_temperature 293(2)
_diffrn_measured_fraction_theta_full 0.963
_diffrn_measured_fraction_theta_max 0.816
_diffrn_measurement_device_type 'Xcalibur, Eos'
_diffrn_measurement_method 'phi and omega scans'
_diffrn_radiation_monochromator graphite
_diffrn_radiation_source 'Enhance (Mo) X-ray Source'
_diffrn_radiation_type MoK\a
_diffrn_radiation_wavelength 0.71073
_diffrn_reflns_av_R_equivalents 0.0190
_diffrn_reflns_av_sigmaI/netI 0.0268
_diffrn_reflns_limit_h_max 11
_diffrn_reflns_limit_h_min -10
_diffrn_reflns_limit_k_max 27
_diffrn_reflns_limit_k_min -26
_diffrn_reflns_limit_l_max 10
_diffrn_reflns_limit_l_min -11
_diffrn_reflns_number 6770
_diffrn_reflns_theta_full 26.00
_diffrn_reflns_theta_max 29.17
_diffrn_reflns_theta_min 3.18
_exptl_absorpt_coefficient_mu 0.079
_exptl_absorpt_correction_T_max 0.988
_exptl_absorpt_correction_T_min 0.985
_exptl_absorpt_correction_type multi-scan
_exptl_absorpt_process_details
;
CrysAlisPro, Agilent Technologies,
Version 1.171.36.20 (release 27-06-2012 CrysAlis171 .NET)
(compiled Jul 11 2012,15:38:31)
Empirical absorption correction using spherical harmonics,
 implemented in SCALE3 ABSPACK scaling algorithm.
;
_exptl_crystal_colour colorless
_exptl_crystal_density_diffrn 1.279
_exptl_crystal_density_method 'not measured'
_exptl_crystal_description block
_exptl_crystal_F_000 568
_exptl_crystal_size_max 0.19
_exptl_crystal_size_mid 0.16
_exptl_crystal_size_min 0.15
_refine_diff_density_max 0.177
_refine_diff_density_min -0.139
_refine_diff_density_rms 0.034
_refine_ls_extinction_coef 0.043(4)
_refine_ls_extinction_expression Fc^*^=kFc[1+0.001xFc^2^\l^3^/sin(2\q)]^-1/4^
_refine_ls_extinction_method SHELXL
_refine_ls_goodness_of_fit_ref 1.035
_refine_ls_hydrogen_treatment mixed
_refine_ls_matrix_type full
_refine_ls_number_parameters 201
_refine_ls_number_reflns 3104
_refine_ls_number_restraints 0
_refine_ls_restrained_S_all 1.035
_refine_ls_R_factor_all 0.0653
_refine_ls_R_factor_gt 0.0428
_refine_ls_shift/su_max 0.009
_refine_ls_shift/su_mean 0.001
_refine_ls_structure_factor_coef Fsqd
_refine_ls_weighting_details 'calc w=1/[\s^2^(Fo^2^)+(0.0575P)^2^+0.1567P] where P=(Fo^2^+2Fc^2^)/3'
_refine_ls_weighting_scheme calc
_refine_ls_wR_factor_gt 0.1080
_refine_ls_wR_factor_ref 0.1233
_reflns_number_gt 2241
_reflns_number_total 3104
_reflns_threshold_expression >2sigma(I)
_cod_data_source_file c5cc03403e2.cif
_cod_data_source_block c
_cod_original_cell_volume 1408.70(16)
_cod_original_sg_symbol_H-M P21/c
_cod_database_code 7117320

loop_
_symmetry_equiv_pos_as_xyz
'x, y, z'
'-x, y+1/2, -z+1/2'
'-x, -y, -z'
'x, -y-1/2, z-1/2'

loop_
_atom_site_label
_atom_site_type_symbol
_atom_site_fract_x
_atom_site_fract_y
_atom_site_fract_z
_atom_site_U_iso_or_equiv
_atom_site_adp_type
_atom_site_occupancy
_atom_site_symmetry_multiplicity
_atom_site_calc_flag
_atom_site_refinement_flags
_atom_site_disorder_assembly
_atom_site_disorder_group
N1 N -0.01244(14) 0.61904(5) 0.49860(14) 0.0463(3) Uani 1 1 d . . .
C19 C 0.15502(17) 0.63584(6) 0.53398(17) 0.0466(3) Uani 1 1 d . . .
C18 C -0.08567(16) 0.58459(6) 0.60600(16) 0.0440(3) Uani 1 1 d . . .
C17 C -0.09582(17) 0.64519(6) 0.34346(16) 0.0449(3) Uani 1 1 d . . .
C16 C 0.17890(18) 0.67177(6) 0.40020(19) 0.0501(4) Uani 1 1 d . . .
C15 C -0.18892(17) 0.53331(7) 0.54541(18) 0.0512(4) Uani 1 1 d . . .
H15A H -0.2099 0.5212 0.4336 0.061 Uiso 1 1 calc R . .
C14 C -0.05342(17) 0.60196(7) 0.77334(17) 0.0491(3) Uani 1 1 d . . .
H14A H 0.0151 0.6364 0.8140 0.059 Uiso 1 1 calc R . .
C13 C -0.22713(18) 0.51738(7) 0.81902(19) 0.0523(4) Uani 1 1 d . A .
C12 C -0.12288(18) 0.56816(7) 0.87886(17) 0.0519(4) Uani 1 1 d . . .
H12A H -0.0996 0.5795 0.9913 0.062 Uiso 1 1 calc R . .
C11 C 0.01904(18) 0.67857(6) 0.28003(18) 0.0487(4) Uani 1 1 d . . .
C10 C -0.26011(18) 0.50040(7) 0.6516(2) 0.0552(4) Uani 1 1 d . . .
H10A H -0.3308 0.4665 0.6107 0.066 Uiso 1 1 calc R . .
C9 C -0.26316(19) 0.64346(7) 0.25888(18) 0.0530(4) Uani 1 1 d . . .
H9A H -0.3382 0.6211 0.3014 0.064 Uiso 1 1 calc R . .
C8 C -0.0365(2) 0.71087(7) 0.12848(19) 0.0618(4) Uani 1 1 d . . .
H8A H 0.0375 0.7332 0.0843 0.074 Uiso 1 1 calc R . .
C7 C 0.28632(18) 0.61925(7) 0.6703(2) 0.0565(4) Uani 1 1 d . . .
H7A H 0.2696 0.5954 0.7588 0.068 Uiso 1 1 calc R . .
C6 C 0.4685(2) 0.67520(9) 0.5385(3) 0.0742(5) Uani 1 1 d . . .
H6A H 0.5752 0.6881 0.5416 0.089 Uiso 1 1 calc R . .
C5 C 0.4425(2) 0.63949(8) 0.6693(2) 0.0673(5) Uani 1 1 d . . .
H5A H 0.5325 0.6289 0.7587 0.081 Uiso 1 1 calc R . .
C4 C -0.3137(2) 0.67615(8) 0.1098(2) 0.0636(4) Uani 1 1 d . . .
H4A H -0.4253 0.6761 0.0512 0.076 Uiso 1 1 calc R . .
C3 C -0.2025(2) 0.70922(8) 0.0449(2) 0.0680(5) Uani 1 1 d . . .
H3A H -0.2405 0.7306 -0.0565 0.082 Uiso 1 1 calc R . .
C2 C 0.3387(2) 0.69178(8) 0.4045(2) 0.0667(5) Uani 1 1 d . . .
H2A H 0.3569 0.7161 0.3175 0.080 Uiso 1 1 calc R . .
C1 C -0.3026(2) 0.48360(10) 0.9362(3) 0.0758(5) Uani 1 1 d . . .
O1 O -0.3896(3) 0.43942(10) 0.9040(2) 0.1061(9) Uani 0.784(4) 1 d P A 1
O1' O -0.2914(9) 0.4931(4) 1.0652(8) 0.101(3) Uani 0.216(4) 1 d P A 2

loop_
_atom_site_aniso_label
_atom_site_aniso_U_11
_atom_site_aniso_U_22
_atom_site_aniso_U_33
_atom_site_aniso_U_23
_atom_site_aniso_U_13
_atom_site_aniso_U_12
N1 0.0461(6) 0.0499(7) 0.0458(6) 0.0029(5) 0.0173(5) -0.0054(5)
C19 0.0484(8) 0.0416(7) 0.0541(8) -0.0068(6) 0.0212(6) -0.0057(6)
C18 0.0443(7) 0.0429(7) 0.0484(7) 0.0024(6) 0.0190(6) 0.0005(6)
C17 0.0539(8) 0.0405(7) 0.0440(7) -0.0010(6) 0.0193(6) 0.0012(6)
C16 0.0578(8) 0.0400(7) 0.0602(8) -0.0070(6) 0.0292(7) -0.0064(6)
C15 0.0566(8) 0.0491(8) 0.0510(8) -0.0045(6) 0.0198(6) -0.0058(6)
C14 0.0524(8) 0.0487(8) 0.0487(8) -0.0027(6) 0.0179(6) -0.0055(6)
C13 0.0526(8) 0.0509(8) 0.0592(8) 0.0104(7) 0.0252(7) 0.0043(7)
C12 0.0562(8) 0.0567(9) 0.0459(7) 0.0033(6) 0.0191(6) 0.0037(7)
C11 0.0648(9) 0.0364(7) 0.0529(8) -0.0015(6) 0.0297(7) -0.0015(6)
C10 0.0558(8) 0.0455(8) 0.0684(10) -0.0006(7) 0.0238(7) -0.0087(6)
C9 0.0569(9) 0.0530(9) 0.0517(8) -0.0010(7) 0.0195(7) 0.0026(7)
C8 0.0898(12) 0.0436(8) 0.0612(9) 0.0048(7) 0.0363(9) -0.0014(8)
C7 0.0521(8) 0.0571(9) 0.0600(9) -0.0053(7) 0.0150(7) -0.0033(7)
C6 0.0544(10) 0.0756(12) 0.0994(14) -0.0222(10) 0.0328(10) -0.0183(8)
C5 0.0503(9) 0.0695(11) 0.0804(11) -0.0170(9) 0.0149(8) -0.0046(8)
C4 0.0723(10) 0.0622(10) 0.0546(9) 0.0026(8) 0.0144(8) 0.0146(8)
C3 0.0955(14) 0.0553(9) 0.0542(9) 0.0108(7) 0.0218(9) 0.0148(9)
C2 0.0714(11) 0.0555(10) 0.0865(12) -0.0084(8) 0.0441(10) -0.0164(8)
C1 0.0767(12) 0.0774(13) 0.0841(14) 0.0169(11) 0.0404(10) -0.0049(10)
O1 0.1223(16) 0.1081(16) 0.1005(15) 0.0065(11) 0.0519(12) -0.0566(13)
O1' 0.132(6) 0.122(6) 0.069(5) 0.029(4) 0.059(4) 0.022(4)

loop_
_atom_type_symbol
_atom_type_description
_atom_type_scat_dispersion_real
_atom_type_scat_dispersion_imag
_atom_type_scat_source
C C 0.0033 0.0016 'International Tables Vol C Tables 4.2.6.8 and 6.1.1.4'
H H 0.0000 0.0000 'International Tables Vol C Tables 4.2.6.8 and 6.1.1.4'
N N 0.0061 0.0033 'International Tables Vol C Tables 4.2.6.8 and 6.1.1.4'
O O 0.0106 0.0060 'International Tables Vol C Tables 4.2.6.8 and 6.1.1.4'

loop_
_geom_angle_atom_site_label_1
_geom_angle_atom_site_label_2
_geom_angle_atom_site_label_3
_geom_angle
_geom_angle_site_symmetry_1
_geom_angle_site_symmetry_3
C17 N1 C19 108.35(11) . .
C17 N1 C18 125.95(11) . .
C19 N1 C18 125.61(11) . .
C7 C19 N1 129.35(13) . .
C7 C19 C16 121.73(13) . .
N1 C19 C16 108.84(12) . .
C15 C18 C14 119.87(13) . .
C15 C18 N1 120.44(12) . .
C14 C18 N1 119.69(12) . .
C9 C17 N1 129.59(13) . .
C9 C17 C11 121.80(13) . .
N1 C17 C11 108.57(12) . .
C2 C16 C19 119.10(15) . .
C2 C16 C11 133.87(15) . .
C19 C16 C11 107.02(12) . .
C10 C15 C18 119.72(13) . .
C12 C14 C18 119.94(13) . .
C12 C13 C10 119.44(13) . .
C12 C13 C1 118.55(15) . .
C10 C13 C1 121.99(16) . .
C14 C12 C13 120.52(13) . .
C8 C11 C17 119.13(14) . .
C8 C11 C16 133.64(14) . .
C17 C11 C16 107.20(12) . .
C15 C10 C13 120.50(13) . .
C4 C9 C17 117.48(14) . .
C3 C8 C11 119.01(15) . .
C5 C7 C19 117.41(15) . .
C2 C6 C5 120.79(16) . .
C7 C5 C6 121.71(17) . .
C9 C4 C3 121.64(16) . .
C8 C3 C4 120.94(15) . .
C6 C2 C16 119.26(16) . .
O1' C1 O1 104.9(5) . .
O1' C1 C13 129.2(5) . .
O1 C1 C13 125.9(2) . .

loop_
_geom_bond_atom_site_label_1
_geom_bond_atom_site_label_2
_geom_bond_distance
_geom_bond_site_symmetry_2
N1 C17 1.3982(17) .
N1 C19 1.4009(17) .
N1 C18 1.4126(17) .
C19 C7 1.391(2) .
C19 C16 1.401(2) .
C18 C15 1.3891(19) .
C18 C14 1.3879(18) .
C17 C9 1.389(2) .
C17 C11 1.4060(19) .
C16 C2 1.398(2) .
C16 C11 1.443(2) .
C15 C10 1.378(2) .
C14 C12 1.3747(19) .
C13 C12 1.384(2) .
C13 C10 1.386(2) .
C13 C1 1.479(2) .
C11 C8 1.392(2) .
C9 C4 1.376(2) .
C8 C3 1.377(2) .
C7 C5 1.381(2) .
C6 C2 1.371(3) .
C6 C5 1.385(3) .
C4 C3 1.386(2) .
C1 O1' 1.067(6) .
C1 O1 1.167(2) .
